data_9001518
loop_
_publ_author_name
'Dove, M. T.'
'Cool, T.'
'Palmer, D. C.'
'Putnis, A.'
'Salje, E. K. H.'
'Winkler, B.'

_publ_section_title
;
 On the role of Al-Si ordering in the cubic-tetragonal phase transition of
 leucite
 Sample is Disordered
;
_journal_name_full 'American Mineralogist'
_journal_page_first 486
_journal_page_last 492
_journal_volume 78
_journal_year 1993
_chemical_formula_sum 'Al K O6 Si2'
_chemical_name_mineral Leucite
_space_group_IT_number 88
_symmetry_space_group_name_Hall '-I 4ad'
_symmetry_space_group_name_H-M 'I 41/a :2'
_cell_angle_alpha 90
_cell_angle_beta 90
_cell_angle_gamma 90
_cell_length_a 12.988
_cell_length_b 12.988
_cell_length_c 13.800
_cell_formula_units_Z 16
_cell_volume 2327.896
_database_code_amcsd 0001556
_exptl_crystal_density_diffrn 2.491
_cod_original_sg_symbol_H-M 'I 41/a'
_cod_original_formula_sum 'K (Si2 Al) O6'
_cod_database_code 9001518

loop_
_space_group_symop_operation_xyz
x,y,z
1/2+x,1/2+y,1/2+z
3/4+y,1/4-x,1/4-z
1/4+y,3/4-x,3/4-z
3/4-y,1/4+x,1/4+z
1/4-y,3/4+x,3/4+z
1/2+x,y,1/2-z
+x,1/2+y,-z
1/2-x,-y,1/2+z
-x,1/2-y,+z
3/4-y,3/4+x,3/4-z
1/4-y,1/4+x,1/4-z
3/4+y,3/4-x,3/4+z
1/4+y,1/4-x,1/4+z
-x,-y,-z
1/2-x,1/2-y,1/2-z

loop_
_atom_site_label
_atom_site_fract_x
_atom_site_fract_y
_atom_site_fract_z
_atom_site_occupancy
K 0.36600 0.36310 0.10730 1.00000
Si1 0.05630 0.39710 0.16710 0.66667
Al1 0.05630 0.39710 0.16710 0.33333
Si2 0.16680 0.61150 0.12690 0.66667
Al2 0.16680 0.61150 0.12690 0.33333
Si3 0.39290 0.64070 0.08480 0.66667
Al3 0.39290 0.64070 0.08480 0.33333
O1 0.13270 0.31620 0.10970 1.00000
O2 0.08810 0.51350 0.13290 1.00000
O3 0.14590 0.68190 0.22570 1.00000
O4 0.13250 0.68570 0.03590 1.00000
O5 0.28940 0.57330 0.11830 1.00000
O6 0.48390 0.61610 0.16590 1.00000

loop_
_cod_related_entry_id
_cod_related_entry_database
_cod_related_entry_code
1 AMCSD 0001556
